data_2216923
loop_
_publ_author_name
'Wang, Wen-Liang'
'Sun, Wei'
'Gu, Qian-Qun'
'Zhu, Wei-Ming'

_publ_section_title
;
 1,6-Dihydroxy-3-hydroxymethyl-8-methoxyanthracene-9,10-dione
 monohydrate
;
_journal_coeditor_code BQ2051
_journal_issue 1
_journal_name_full 'Acta Crystallographica Section E'
_journal_page_first o332
_journal_page_last o332
_journal_paper_doi 10.1107/S1600536807066986
_journal_volume 64
_journal_year 2008
_chemical_formula_iupac 'C16 H12 O6, H2 O'
_chemical_formula_moiety 'C16 H12 O6, H2 O'
_chemical_formula_sum 'C16 H14 O7'
_chemical_formula_weight 318.27
_chemical_name_common Questinol
_chemical_name_systematic
;
1,6-Dihydroxy-3-hydroxymethyl-8-methoxyanthracene-9,10-dione monohydrate
;
_space_group_IT_number 14
_symmetry_cell_setting monoclinic
_symmetry_space_group_name_Hall '-P 2ybc'
_symmetry_space_group_name_H-M 'P 1 21/c 1'
_atom_sites_solution_hydrogens geom
_atom_sites_solution_primary direct
_atom_sites_solution_secondary difmap
_cell_angle_alpha 90.00
_cell_angle_beta 95.453(2)
_cell_angle_gamma 90.00
_cell_formula_units_Z 4
_cell_length_a 11.3317(11)
_cell_length_b 16.7515(19)
_cell_length_c 7.2193(9)
_cell_measurement_reflns_used 901
_cell_measurement_temperature 298(2)
_cell_measurement_theta_max 25.208
_cell_measurement_theta_min 2.177
_cell_volume 1364.2(3)
_computing_cell_refinement 'SAINT (Bruker, 2002)'
_computing_data_collection 'SMART (Bruker, 2002)'
_computing_data_reduction 'SAINT (Bruker, 2002)'
_computing_molecular_graphics 'XP (Siemens, 1994) and CAMERON (Watkin <i>et al.</i>,  1993)'
_computing_publication_material 'WinGX (Farrugia, 1999)'
_computing_structure_refinement 'SHELXL97 (Sheldrick, 1997)'
_computing_structure_solution 'SHELXS97 (Sheldrick, 1997)'
_diffrn_ambient_temperature 298(2)
_diffrn_measured_fraction_theta_full 0.999
_diffrn_measured_fraction_theta_max 0.999
_diffrn_measurement_device_type 'Bruker SMART CCD area-detector'
_diffrn_measurement_method '\f and \w'
_diffrn_radiation_monochromator graphite
_diffrn_radiation_source 'fine-focus sealed tube'
_diffrn_radiation_type MoK\a
_diffrn_radiation_wavelength 0.71073
_diffrn_reflns_av_R_equivalents 0.0898
_diffrn_reflns_av_sigmaI/netI 0.0994
_diffrn_reflns_limit_h_max 10
_diffrn_reflns_limit_h_min -13
_diffrn_reflns_limit_k_max 19
_diffrn_reflns_limit_k_min -19
_diffrn_reflns_limit_l_max 7
_diffrn_reflns_limit_l_min -8
_diffrn_reflns_number 7003
_diffrn_reflns_theta_full 25.01
_diffrn_reflns_theta_max 25.01
_diffrn_reflns_theta_min 1.81
_diffrn_standards_decay_% 0
_diffrn_standards_interval_time 0
_diffrn_standards_number 0
_exptl_absorpt_coefficient_mu 0.123
_exptl_absorpt_correction_T_max 0.9939
_exptl_absorpt_correction_T_min 0.9782
_exptl_absorpt_correction_type multi-scan
_exptl_absorpt_process_details '(SADABS; Sheldrick, 2003)'
_exptl_crystal_colour yellow
_exptl_crystal_density_diffrn 1.550
_exptl_crystal_density_method 'not measured'
_exptl_crystal_description flake
_exptl_crystal_F_000 664
_exptl_crystal_size_max 0.18
_exptl_crystal_size_mid 0.14
_exptl_crystal_size_min 0.05
_refine_diff_density_max 0.229
_refine_diff_density_min -0.242
_refine_ls_extinction_method none
_refine_ls_goodness_of_fit_ref 1.006
_refine_ls_hydrogen_treatment constr
_refine_ls_matrix_type full
_refine_ls_number_parameters 208
_refine_ls_number_reflns 2404
_refine_ls_number_restraints 0
_refine_ls_restrained_S_all 1.006
_refine_ls_R_factor_all 0.1412
_refine_ls_R_factor_gt 0.0550
_refine_ls_shift/su_max 0.000
_refine_ls_shift/su_mean 0.000
_refine_ls_structure_factor_coef Fsqd
_refine_ls_weighting_details 'calc w=1/[\s^2^(Fo^2^)+(0.0163P)^2^] where P=(Fo^2^+2Fc^2^)/3'
_refine_ls_weighting_scheme calc
_refine_ls_wR_factor_gt 0.0836
_refine_ls_wR_factor_ref 0.0986
_reflns_number_gt 1108
_reflns_number_total 2404
_reflns_threshold_expression I>2\s(I)
_cod_data_source_file bq2051.cif
_cod_data_source_block I
_cod_depositor_comments
;
The following automatic conversions were performed:
'_symmetry_cell_setting' value 'Monoclinic' changed to 'monoclinic'
according to '/home/saulius/struct/CIF-dictionaries/cif_core.dic'
dictionary named 'cif_core.dic' version 2.4.1 from 2010-06-29.

Automatic conversion script
Id: cif_fix_enum 1527 2010-12-29 10:47:43Z saulius 

The following automatic conversions were performed:

'_symmetry_cell_setting' value 'Monoclinic' changed to 'monoclinic'
according to /home/saulius/struct/CIF-dictionaries/cif_core.dic
dictionary named 'cif_core.dic' version 2.4.1 from 2010-06-29.

Automatic conversion script
Id: cif_fix_values 1715 2011-07-08 13:25:40Z adriana 
;
_cod_original_sg_symbol_Hall -P2ybc
_cod_original_sg_symbol_H-M 'P 21/c'
_cod_database_code 2216923
_cod_database_fobs_code 2216923

loop_
_symmetry_equiv_pos_as_xyz
'x, y, z'
'-x, y+1/2, -z+1/2'
'-x, -y, -z'
'x, -y-1/2, z-1/2'

loop_
_atom_site_type_symbol
_atom_site_label
_atom_site_fract_x
_atom_site_fract_y
_atom_site_fract_z
_atom_site_U_iso_or_equiv
_atom_site_adp_type
_atom_site_calc_flag
_atom_site_refinement_flags
_atom_site_occupancy
O O1 0.47014(19) 0.62825(13) 0.9624(3) 0.0409(7) Uani d . 1
H H1 0.4927 0.5828 0.9423 0.061 Uiso calc R 1
O O2 0.4486(2) 0.91888(13) 0.8924(3) 0.0452(7) Uani d . 1
H H2 0.4215 0.9337 0.7887 0.068 Uiso calc R 1
O O3 0.9454(2) 0.74461(14) 0.7759(4) 0.0548(8) Uani d . 1
O O4 1.1510(2) 0.48495(14) 0.6863(3) 0.0489(7) Uani d . 1
H H4 1.1898 0.5246 0.6644 0.073 Uiso calc R 1
O O5 0.77278(19) 0.40952(13) 0.8557(3) 0.0446(7) Uani d . 1
O O6 0.6237(2) 0.52178(13) 0.9245(3) 0.0419(7) Uani d . 1
O O7 0.2909(2) 0.61113(14) 0.6547(3) 0.0609(8) Uani d . 1
H H7A 0.3423 0.6145 0.7481 0.073 Uiso d R 1
H H7B 0.3279 0.6016 0.5601 0.073 Uiso d R 1
C C1 0.5559(3) 0.6817(2) 0.9249(4) 0.0302(9) Uani d . 1
C C2 0.5248(3) 0.76155(18) 0.9251(4) 0.0316(9) Uani d . 1
H H2A 0.4486 0.7763 0.9485 0.038 Uiso calc R 1
C C3 0.6068(3) 0.8194(2) 0.8904(4) 0.0303(9) Uani d . 1
C C4 0.7203(3) 0.79692(18) 0.8534(4) 0.0314(9) Uani d . 1
H H4A 0.7757 0.8358 0.8308 0.038 Uiso calc R 1
C C5 0.7514(3) 0.7171(2) 0.8500(4) 0.0290(8) Uani d . 1
C C6 0.8705(3) 0.6940(2) 0.8020(4) 0.0334(9) Uani d . 1
C C7 0.9000(3) 0.60779(19) 0.7896(4) 0.0294(9) Uani d . 1
C C8 1.0101(3) 0.5876(2) 0.7384(4) 0.0363(9) Uani d . 1
H H8 1.0626 0.6274 0.7094 0.044 Uiso calc R 1
C C9 1.0428(3) 0.5076(2) 0.7301(4) 0.0351(9) Uani d . 1
C C10 0.9635(3) 0.4471(2) 0.7656(4) 0.0366(10) Uani d . 1
H H10 0.9851 0.3939 0.7549 0.044 Uiso calc R 1
C C11 0.8527(3) 0.4668(2) 0.8167(4) 0.0334(9) Uani d . 1
C C12 0.8161(3) 0.54798(19) 0.8292(4) 0.0285(8) Uani d . 1
C C13 0.7004(3) 0.5714(2) 0.8841(4) 0.0304(9) Uani d . 1
C C14 0.6699(3) 0.65733(19) 0.8854(4) 0.0278(8) Uani d . 1
C C15 0.5733(3) 0.90622(19) 0.8933(4) 0.0393(9) Uani d . 1
H H15A 0.6132 0.9309 1.0036 0.047 Uiso calc R 1
H H15B 0.6010 0.9324 0.7856 0.047 Uiso calc R 1
C C16 0.8055(3) 0.3271(2) 0.8389(5) 0.0564(12) Uani d . 1
H H16A 0.8225 0.3165 0.7135 0.085 Uiso calc R 1
H H16B 0.7413 0.2936 0.8694 0.085 Uiso calc R 1
H H16C 0.8746 0.3160 0.9226 0.085 Uiso calc R 1

loop_
_atom_site_aniso_label
_atom_site_aniso_U_11
_atom_site_aniso_U_22
_atom_site_aniso_U_33
_atom_site_aniso_U_12
_atom_site_aniso_U_13
_atom_site_aniso_U_23
O1 0.0374(16) 0.0249(15) 0.0619(17) -0.0027(12) 0.0123(13) -0.0018(12)
O2 0.0414(16) 0.0392(16) 0.0558(17) 0.0107(13) 0.0084(13) 0.0035(12)
O3 0.0387(17) 0.0291(16) 0.100(2) -0.0081(13) 0.0226(15) 0.0001(14)
O4 0.0384(16) 0.0398(17) 0.0711(19) 0.0066(13) 0.0182(14) 0.0000(13)
O5 0.0337(15) 0.0244(15) 0.0771(19) 0.0011(13) 0.0122(14) -0.0005(14)
O6 0.0333(15) 0.0244(15) 0.0702(18) -0.0049(12) 0.0167(13) 0.0007(12)
O7 0.0491(18) 0.073(2) 0.0616(18) -0.0052(15) 0.0096(14) -0.0054(15)
C1 0.029(2) 0.029(2) 0.032(2) -0.0075(18) 0.0036(18) -0.0010(16)
C2 0.033(2) 0.025(2) 0.038(2) 0.0050(18) 0.0069(18) 0.0032(16)
C3 0.039(2) 0.022(2) 0.030(2) 0.0024(19) 0.0027(18) -0.0010(15)
C4 0.033(2) 0.023(2) 0.039(2) -0.0027(18) 0.0053(17) 0.0039(17)
C5 0.028(2) 0.030(2) 0.030(2) -0.0011(18) 0.0053(17) 0.0013(16)
C6 0.033(2) 0.027(2) 0.041(2) -0.0038(19) 0.0032(18) -0.0011(17)
C7 0.029(2) 0.028(2) 0.032(2) -0.0014(18) 0.0073(17) 0.0002(16)
C8 0.036(2) 0.032(2) 0.043(2) -0.001(2) 0.0117(18) 0.0018(18)
C9 0.028(2) 0.042(3) 0.036(2) 0.009(2) 0.0072(18) -0.0001(18)
C10 0.034(2) 0.031(2) 0.045(2) 0.0034(18) 0.0025(19) -0.0053(17)
C11 0.028(2) 0.031(2) 0.040(2) -0.0017(19) 0.0008(18) -0.0001(17)
C12 0.024(2) 0.027(2) 0.035(2) 0.0004(18) 0.0047(17) -0.0012(16)
C13 0.029(2) 0.034(2) 0.028(2) -0.0038(19) -0.0002(17) -0.0044(17)
C14 0.030(2) 0.026(2) 0.027(2) 0.0021(17) 0.0045(17) -0.0017(15)
C15 0.042(2) 0.035(2) 0.041(2) 0.002(2) 0.0071(19) -0.0018(18)
C16 0.061(3) 0.020(2) 0.089(3) 0.003(2) 0.013(2) 0.002(2)

loop_
_atom_type_symbol
_atom_type_description
_atom_type_scat_dispersion_real
_atom_type_scat_dispersion_imag
_atom_type_scat_source
C C 0.0033 0.0016 'International Tables Vol C Tables 4.2.6.8 and 6.1.1.4'
H H 0.0000 0.0000 'International Tables Vol C Tables 4.2.6.8 and 6.1.1.4'
O O 0.0106 0.0060 'International Tables Vol C Tables 4.2.6.8 and 6.1.1.4'

loop_
_geom_angle_atom_site_label_1
_geom_angle_atom_site_label_2
_geom_angle_atom_site_label_3
_geom_angle
C1 O1 H1 109.5
C15 O2 H2 109.5
C9 O4 H4 109.5
C11 O5 C16 118.3(3)
H7A O7 H7B 107.3
O1 C1 C2 116.6(3)
O1 C1 C14 122.1(3)
C2 C1 C14 121.3(3)
C3 C2 C1 120.1(3)
C3 C2 H2A 119.9
C1 C2 H2A 119.9
C2 C3 C4 119.7(3)
C2 C3 C15 120.0(3)
C4 C3 C15 120.3(3)
C5 C4 C3 120.5(3)
C5 C4 H4A 119.8
C3 C4 H4A 119.8
C4 C5 C14 120.9(3)
C4 C5 C6 119.9(3)
C14 C5 C6 119.2(3)
O3 C6 C5 121.0(3)
O3 C6 C7 120.0(3)
C5 C6 C7 119.0(3)
C8 C7 C12 121.3(3)
C8 C7 C6 118.0(3)
C12 C7 C6 120.8(3)
C7 C8 C9 119.9(3)
C7 C8 H8 120.0
C9 C8 H8 120.0
O4 C9 C8 122.1(3)
O4 C9 C10 117.0(3)
C8 C9 C10 120.9(3)
C11 C10 C9 119.6(3)
C11 C10 H10 120.2
C9 C10 H10 120.2
O5 C11 C10 121.7(3)
O5 C11 C12 116.9(3)
C10 C11 C12 121.4(3)
C11 C12 C7 116.9(3)
C11 C12 C13 123.2(3)
C7 C12 C13 119.9(3)
O6 C13 C12 123.0(3)
O6 C13 C14 118.3(3)
C12 C13 C14 118.6(3)
C5 C14 C1 117.5(3)
C5 C14 C13 122.3(3)
C1 C14 C13 120.2(3)
O2 C15 C3 113.2(3)
O2 C15 H15A 108.9
C3 C15 H15A 108.9
O2 C15 H15B 108.9
C3 C15 H15B 108.9
H15A C15 H15B 107.7
O5 C16 H16A 109.5
O5 C16 H16B 109.5
H16A C16 H16B 109.5
O5 C16 H16C 109.5
H16A C16 H16C 109.5
H16B C16 H16C 109.5

loop_
_geom_bond_atom_site_label_1
_geom_bond_atom_site_label_2
_geom_bond_distance
O1 C1 1.368(3)
O1 H1 0.8200
O2 C15 1.428(3)
O2 H2 0.8200
O3 C6 1.227(3)
O4 C9 1.349(3)
O4 H4 0.8200
O5 C11 1.367(4)
O5 C16 1.439(4)
O6 C13 1.256(3)
O7 H7A 0.8500
O7 H7B 0.8500
C1 C2 1.382(4)
C1 C14 1.409(4)
C2 C3 1.381(4)
C2 H2A 0.9300
C3 C4 1.390(4)
C3 C15 1.504(4)
C4 C5 1.383(4)
C4 H4A 0.9300
C5 C14 1.403(4)
C5 C6 1.476(4)
C6 C7 1.486(4)
C7 C8 1.376(4)
C7 C12 1.428(4)
C8 C9 1.394(4)
C8 H8 0.9300
C9 C10 1.394(4)
C10 C11 1.382(4)
C10 H10 0.9300
C11 C12 1.428(4)
C12 C13 1.460(4)
C13 C14 1.481(4)
C15 H15A 0.9700
C15 H15B 0.9700
C16 H16A 0.9600
C16 H16B 0.9600
C16 H16C 0.9600

loop_
_geom_hbond_atom_site_label_D
_geom_hbond_atom_site_label_H
_geom_hbond_atom_site_label_A
_geom_hbond_site_symmetry_A
_geom_hbond_distance_DH
_geom_hbond_distance_HA
_geom_hbond_distance_DA
_geom_hbond_angle_DHA
O1 H1 O6 . 0.82 1.82 2.525(3) 143.7
O2 H2 O5 2_656 0.82 2.38 2.945(3) 126.8
O2 H2 O6 2_656 0.82 2.16 2.919(3) 154.2
O4 H4 O7 1_655 0.82 1.85 2.665(3) 170.2
O7 H7A O1 . 0.85 2.03 2.878(3) 176.3
O7 H7B O2 4_575 0.85 1.94 2.771(3) 164.8

loop_
_geom_torsion_atom_site_label_1
_geom_torsion_atom_site_label_2
_geom_torsion_atom_site_label_3
_geom_torsion_atom_site_label_4
_geom_torsion
O1 C1 C2 C3 179.3(3)
C14 C1 C2 C3 -1.6(5)
C1 C2 C3 C4 0.7(5)
C1 C2 C3 C15 -179.2(3)
C2 C3 C4 C5 0.4(5)
C15 C3 C4 C5 -179.8(3)
C3 C4 C5 C14 -0.6(5)
C3 C4 C5 C6 177.2(3)
C4 C5 C6 O3 4.5(5)
C14 C5 C6 O3 -177.7(3)
C4 C5 C6 C7 -176.9(3)
C14 C5 C6 C7 1.0(4)
O3 C6 C7 C8 -3.5(5)
C5 C6 C7 C8 177.8(3)
O3 C6 C7 C12 176.7(3)
C5 C6 C7 C12 -2.0(4)
C12 C7 C8 C9 -2.0(5)
C6 C7 C8 C9 178.2(3)
C7 C8 C9 O4 -177.9(3)
C7 C8 C9 C10 2.7(5)
O4 C9 C10 C11 178.0(3)
C8 C9 C10 C11 -2.5(5)
C16 O5 C11 C10 -1.2(4)
C16 O5 C11 C12 178.1(3)
C9 C10 C11 O5 -178.9(3)
C9 C10 C11 C12 1.7(5)
O5 C11 C12 C7 179.6(3)
C10 C11 C12 C7 -1.0(5)
O5 C11 C12 C13 1.2(5)
C10 C11 C12 C13 -179.5(3)
C8 C7 C12 C11 1.2(5)
C6 C7 C12 C11 -179.0(3)
C8 C7 C12 C13 179.7(3)
C6 C7 C12 C13 -0.5(4)
C11 C12 C13 O6 -0.1(5)
C7 C12 C13 O6 -178.4(3)
C11 C12 C13 C14 -177.7(3)
C7 C12 C13 C14 3.9(4)
C4 C5 C14 C1 -0.2(5)
C6 C5 C14 C1 -178.0(3)
C4 C5 C14 C13 -179.6(3)
C6 C5 C14 C13 2.6(4)
O1 C1 C14 C5 -179.6(3)
C2 C1 C14 C5 1.3(5)
O1 C1 C14 C13 -0.2(4)
C2 C1 C14 C13 -179.3(3)
O6 C13 C14 C5 177.2(3)
C12 C13 C14 C5 -5.1(4)
O6 C13 C14 C1 -2.2(4)
C12 C13 C14 C1 175.5(3)
C2 C3 C15 O2 -13.1(4)
C4 C3 C15 O2 167.1(3)

loop_
_cod_related_entry_id
_cod_related_entry_database
_cod_related_entry_code
1 ChemSpider 21119728
